data_2220449
loop_
_publ_author_name
'Kayed, Safa'a Fares'
'Farina, Yang'
'Simpson, Jim'

_publ_section_title
;
 1-Benzothiophene-2-carbaldehyde 4-ethylthiosemicarbazone
;
_journal_coeditor_code CI2731
_journal_issue 1
_journal_name_full 'Acta Crystallographica Section E'
_journal_page_first o180
_journal_page_last o181
_journal_paper_doi 10.1107/S1600536808042797
_journal_volume 65
_journal_year 2009
_chemical_formula_iupac 'C13 H15 N3 S2'
_chemical_formula_moiety 'C13 H15 N3 S2'
_chemical_formula_sum 'C13 H15 N3 S2'
_chemical_formula_weight 277.40
_chemical_name_systematic
;
1-Benzothiophene-2-carbaldehyde 4-ethylthiosemicarbazone
;
_space_group_IT_number 2
_symmetry_cell_setting triclinic
_symmetry_space_group_name_Hall '-P 1'
_symmetry_space_group_name_H-M 'P -1'
_atom_sites_solution_hydrogens geom
_atom_sites_solution_primary direct
_atom_sites_solution_secondary difmap
_cell_angle_alpha 78.825(5)
_cell_angle_beta 88.175(5)
_cell_angle_gamma 76.298(5)
_cell_formula_units_Z 4
_cell_length_a 5.5343(5)
_cell_length_b 10.9943(10)
_cell_length_c 23.443(2)
_cell_measurement_reflns_used 3088
_cell_measurement_temperature 92(2)
_cell_measurement_theta_max 52.697
_cell_measurement_theta_min 4.729
_cell_volume 1359.4(2)
_computing_cell_refinement 'APEX2 and SAINT (Bruker 2006)'
_computing_data_collection 'APEX2 (Bruker 2006)'
_computing_data_reduction 'SAINT (Bruker 2006)'
_computing_molecular_graphics
;
SHELXTL (Sheldrick, 2008) and Mercury (Macrae <i>et al.</i>,
2006)
;
_computing_publication_material
;
SHELXL97, enCIFer (Allen <i>et al.</i>,  2004), PLATON (Spek,
2003) and
publCIF (Westrip, 2009)
;
_computing_structure_refinement
;
SHELXL97 (Sheldrick, 2008) and TITAN (Hunter & Simpson, 1999)
;
_computing_structure_solution 'SHELXS97 (Sheldrick, 2008)'
_diffrn_ambient_temperature 92(2)
_diffrn_measured_fraction_theta_full 0.994
_diffrn_measured_fraction_theta_max 0.988
_diffrn_measurement_device_type 'Bruker APEXII CCD area-detector'
_diffrn_measurement_method \w
_diffrn_radiation_monochromator graphite
_diffrn_radiation_source 'fine-focus sealed tube'
_diffrn_radiation_type MoK\a
_diffrn_radiation_wavelength 0.71073
_diffrn_reflns_av_R_equivalents 0.0509
_diffrn_reflns_av_sigmaI/netI 0.0622
_diffrn_reflns_limit_h_max 6
_diffrn_reflns_limit_h_min -7
_diffrn_reflns_limit_k_max 14
_diffrn_reflns_limit_k_min -14
_diffrn_reflns_limit_l_max 29
_diffrn_reflns_limit_l_min -30
_diffrn_reflns_number 18044
_diffrn_reflns_theta_full 27.00
_diffrn_reflns_theta_max 27.10
_diffrn_reflns_theta_min 0.89
_diffrn_standards_number 0
_exptl_absorpt_coefficient_mu 0.377
_exptl_absorpt_correction_T_max 0.9814
_exptl_absorpt_correction_T_min 0.8731
_exptl_absorpt_correction_type multi-scan
_exptl_absorpt_process_details '(SADABS; Bruker, 2006)'
_exptl_crystal_colour yellow
_exptl_crystal_density_diffrn 1.355
_exptl_crystal_density_method 'not measured'
_exptl_crystal_description Needle
_exptl_crystal_F_000 584
_exptl_crystal_size_max 0.37
_exptl_crystal_size_mid 0.10
_exptl_crystal_size_min 0.05
_refine_diff_density_max 0.494
_refine_diff_density_min -0.410
_refine_ls_extinction_method none
_refine_ls_goodness_of_fit_ref 1.051
_refine_ls_hydrogen_treatment mixed
_refine_ls_matrix_type full
_refine_ls_number_parameters 354
_refine_ls_number_reflns 5907
_refine_ls_number_restraints 6
_refine_ls_restrained_S_all 1.076
_refine_ls_R_factor_all 0.0652
_refine_ls_R_factor_gt 0.0423
_refine_ls_shift/su_max 0.001
_refine_ls_shift/su_mean 0.000
_refine_ls_structure_factor_coef Fsqd
_refine_ls_weighting_details 'calc w=1/[\s^2^(Fo^2^)+(0.0519P)^2^] where P=(Fo^2^+2Fc^2^)/3'
_refine_ls_weighting_scheme calc
_refine_ls_wR_factor_gt 0.0999
_refine_ls_wR_factor_ref 0.1113
_reflns_number_gt 4307
_reflns_number_total 5907
_reflns_threshold_expression I>2\s(I)
_cod_data_source_file ci2731.cif
_cod_data_source_block I
_cod_depositor_comments
;
The following automatic conversions were performed:
'_symmetry_cell_setting' value 'Triclinic' changed to 'triclinic'
according to '/home/saulius/struct/CIF-dictionaries/cif_core.dic'
dictionary named 'cif_core.dic' version 2.4.1 from 2010-06-29.

Automatic conversion script
Id: cif_fix_enum 1527 2010-12-29 10:47:43Z saulius 

The following automatic conversions were performed:

'_symmetry_cell_setting' value 'Triclinic' changed to 'triclinic'
according to /home/saulius/struct/CIF-dictionaries/cif_core.dic
dictionary named 'cif_core.dic' version 2.4.1 from 2010-06-29.

Automatic conversion script
Id: cif_fix_values 1715 2011-07-08 13:25:40Z adriana 
;
_cod_database_code 2220449
_cod_database_fobs_code 2220449

loop_
_symmetry_equiv_pos_as_xyz
'x, y, z'
'-x, -y, -z'

loop_
_atom_site_type_symbol
_atom_site_label
_atom_site_fract_x
_atom_site_fract_y
_atom_site_fract_z
_atom_site_U_iso_or_equiv
_atom_site_adp_type
_atom_site_calc_flag
_atom_site_refinement_flags
_atom_site_occupancy
_atom_site_disorder_assembly
_atom_site_disorder_group
S S1A 0.93115(11) 0.05062(5) 0.82595(2) 0.01751(15) Uani d . 1 . .
S S2A 0.13864(11) -0.19901(5) 0.99817(3) 0.02041(15) Uani d . 1 . .
N N1A 0.5271(3) 0.01724(17) 0.90359(8) 0.0153(4) Uani d . 1 . .
N N2A 0.3543(3) -0.02135(17) 0.94186(8) 0.0163(4) Uani d D 1 . .
H H2NA 0.225(3) 0.0337(19) 0.9488(10) 0.028(7) Uiso d D 1 . .
N N3A 0.5742(4) -0.22703(18) 0.94436(8) 0.0170(4) Uani d D 1 . .
H H3NA 0.691(3) -0.195(2) 0.9300(10) 0.022(7) Uiso d D 1 . .
C C1A 0.6844(4) 0.1718(2) 0.84181(9) 0.0150(5) Uani d . 1 . .
C C2A 0.6914(4) 0.2885(2) 0.80979(9) 0.0182(5) Uani d . 1 . .
H H2A 0.5730 0.3648 0.8132 0.022 Uiso calc R 1 . .
C C3A 0.8956(4) 0.2843(2) 0.77044(9) 0.0175(5) Uani d . 1 . .
C C4A 0.9572(5) 0.3831(2) 0.72958(10) 0.0238(6) Uani d . 1 . .
H H4A 0.8591 0.4678 0.7260 0.029 Uiso calc R 1 . .
C C5A 1.1606(5) 0.3570(2) 0.69452(10) 0.0253(6) Uani d . 1 . .
H H5A 1.2001 0.4241 0.6665 0.030 Uiso calc R 1 . .
C C6A 1.3095(5) 0.2332(2) 0.69971(10) 0.0241(6) Uani d . 1 . .
H H6A 1.4497 0.2169 0.6755 0.029 Uiso calc R 1 . .
C C7A 1.2534(4) 0.1345(2) 0.73997(10) 0.0222(5) Uani d . 1 . .
H H7A 1.3555 0.0506 0.7440 0.027 Uiso calc R 1 . .
C C8A 1.0452(4) 0.1596(2) 0.77463(9) 0.0162(5) Uani d . 1 . .
C C9A 0.4991(4) 0.1378(2) 0.88361(9) 0.0148(5) Uani d . 1 . .
C C10A 0.2935(4) 0.2411(2) 0.89979(10) 0.0203(5) Uani d . 1 . .
H H10A 0.2988 0.2372 0.9419 0.030 Uiso calc R 1 . .
H H10B 0.1328 0.2289 0.8887 0.030 Uiso calc R 1 . .
H H10C 0.3146 0.3244 0.8793 0.030 Uiso calc R 1 . .
C C11A 0.3697(4) -0.1483(2) 0.95961(9) 0.0154(5) Uani d . 1 . .
C C12A 0.6216(4) -0.3666(2) 0.95906(10) 0.0194(5) Uani d . 1 . .
H H12A 0.4719 -0.3938 0.9496 0.023 Uiso calc R 1 . .
H H12B 0.6555 -0.3954 1.0013 0.023 Uiso calc R 1 . .
C C13A 0.8407(4) -0.4280(2) 0.92596(11) 0.0253(6) Uani d . 1 . .
H H13A 0.8674 -0.5210 0.9362 0.038 Uiso calc R 1 . .
H H13B 0.9899 -0.4029 0.9361 0.038 Uiso calc R 1 . .
H H13C 0.8068 -0.4000 0.8841 0.038 Uiso calc R 1 . .
S S1B 0.67836(11) 0.71828(5) 0.64398(3) 0.01964(15) Uani d . 1 . .
S S2B 1.51802(11) 0.85218(6) 0.44850(3) 0.02281(16) Uani d . 1 . .
N N1B 1.0500(3) 0.82960(18) 0.57598(8) 0.0180(4) Uani d . 1 . .
N N2B 1.2186(4) 0.87090(19) 0.53790(8) 0.0187(4) Uani d D 1 . .
H H2NB 1.300(4) 0.9225(19) 0.5457(11) 0.028(8) Uiso d D 1 . .
N N3B 1.1624(4) 0.72808(19) 0.48311(9) 0.0205(5) Uani d D 1 B .
H H3NB 1.040(3) 0.721(2) 0.5042(9) 0.022(7) Uiso d D 1 . .
C C1B 0.8201(4) 0.8337(2) 0.66072(10) 0.0159(5) Uani d . 1 . .
C C2B 0.7499(4) 0.8626(2) 0.71398(9) 0.0163(5) Uani d . 1 . .
H H2B 0.8087 0.9234 0.7301 0.020 Uiso calc R 1 . .
C C3B 0.5797(4) 0.7926(2) 0.74310(9) 0.0161(5) Uani d . 1 . .
C C4B 0.4694(4) 0.7975(2) 0.79772(10) 0.0207(5) Uani d . 1 . .
H H4B 0.5074 0.8524 0.8210 0.025 Uiso calc R 1 . .
C C5B 0.3050(4) 0.7218(2) 0.81723(11) 0.0241(6) Uani d . 1 . .
H H5B 0.2285 0.7258 0.8539 0.029 Uiso calc R 1 . .
C C6B 0.2499(4) 0.6392(2) 0.78363(11) 0.0256(6) Uani d . 1 . .
H H6B 0.1380 0.5872 0.7979 0.031 Uiso calc R 1 . .
C C7B 0.3576(4) 0.6328(2) 0.72976(11) 0.0234(6) Uani d . 1 . .
H H7B 0.3197 0.5771 0.7069 0.028 Uiso calc R 1 . .
C C8B 0.5215(4) 0.7090(2) 0.70985(10) 0.0179(5) Uani d . 1 . .
C C9B 0.9933(4) 0.8839(2) 0.62066(9) 0.0156(5) Uani d . 1 . .
C C10B 1.0962(4) 0.9905(2) 0.63256(10) 0.0204(5) Uani d . 1 . .
H H10D 1.0649 1.0607 0.5988 0.031 Uiso calc R 1 . .
H H10E 1.2757 0.9602 0.6400 0.031 Uiso calc R 1 . .
H H10F 1.0154 1.0207 0.6667 0.031 Uiso calc R 1 . .
C C11B 1.2880(4) 0.8130(2) 0.49148(9) 0.0163(5) Uani d . 1 . .
C C12B 1.1924(5) 0.6655(2) 0.43327(12) 0.0370(7) Uani d D 1 . .
H H12C 1.3697 0.6441 0.4224 0.044 Uiso calc PR 0.50 A 1
H H12D 1.0953 0.7219 0.3995 0.044 Uiso calc PR 0.50 A 1
H H12E 1.2155 0.7286 0.4004 0.044 Uiso d PR 0.50 A 2
H H12F 1.0372 0.6450 0.4271 0.044 Uiso d PR 0.50 A 2
C C131 1.0968(10) 0.5437(4) 0.4516(2) 0.0281(12) Uani d PD 0.50 B 1
H H13D 0.9176 0.5667 0.4586 0.042 Uiso calc PR 0.50 B 1
H H13E 1.1834 0.4928 0.4873 0.042 Uiso calc PR 0.50 B 1
H H13F 1.1282 0.4939 0.4205 0.042 Uiso calc PR 0.50 B 1
C C132 1.3847(8) 0.5534(4) 0.4312(2) 0.0265(12) Uani d PD 0.50 B 2
H H13G 1.5473 0.5719 0.4354 0.040 Uiso calc PR 0.50 B 2
H H13H 1.3754 0.5271 0.3939 0.040 Uiso calc PR 0.50 B 2
H H13I 1.3629 0.4846 0.4630 0.040 Uiso calc PR 0.50 B 2

loop_
_atom_site_aniso_label
_atom_site_aniso_U_11
_atom_site_aniso_U_22
_atom_site_aniso_U_33
_atom_site_aniso_U_12
_atom_site_aniso_U_13
_atom_site_aniso_U_23
S1A 0.0177(3) 0.0162(3) 0.0184(3) -0.0042(2) 0.0046(2) -0.0031(2)
S2A 0.0159(3) 0.0207(3) 0.0252(3) -0.0071(2) 0.0071(3) -0.0033(2)
N1A 0.0121(10) 0.0206(10) 0.0135(9) -0.0053(8) 0.0028(8) -0.0022(8)
N2A 0.0129(10) 0.0169(10) 0.0190(10) -0.0034(8) 0.0034(8) -0.0042(8)
N3A 0.0145(11) 0.0188(10) 0.0180(10) -0.0069(8) 0.0055(9) -0.0011(8)
C1A 0.0115(11) 0.0185(11) 0.0149(11) -0.0025(9) -0.0003(9) -0.0044(9)
C2A 0.0169(12) 0.0198(12) 0.0175(12) -0.0041(10) 0.0010(10) -0.0034(9)
C3A 0.0202(13) 0.0192(11) 0.0146(11) -0.0078(10) -0.0017(10) -0.0026(9)
C4A 0.0294(15) 0.0218(12) 0.0206(13) -0.0090(11) 0.0038(11) -0.0015(10)
C5A 0.0333(15) 0.0294(14) 0.0180(12) -0.0185(12) 0.0049(11) -0.0028(10)
C6A 0.0246(14) 0.0380(15) 0.0162(12) -0.0153(12) 0.0069(11) -0.0120(11)
C7A 0.0215(13) 0.0277(13) 0.0209(13) -0.0097(11) 0.0038(11) -0.0088(10)
C8A 0.0205(13) 0.0189(11) 0.0123(11) -0.0095(10) 0.0015(10) -0.0050(9)
C9A 0.0134(12) 0.0183(11) 0.0124(11) -0.0042(9) -0.0022(9) -0.0014(9)
C10A 0.0183(13) 0.0209(12) 0.0220(13) -0.0058(10) 0.0054(10) -0.0045(10)
C11A 0.0163(12) 0.0186(11) 0.0120(11) -0.0052(9) -0.0026(9) -0.0026(9)
C12A 0.0212(13) 0.0154(11) 0.0196(12) -0.0039(10) 0.0024(10) 0.0005(9)
C13A 0.0211(13) 0.0227(13) 0.0300(14) -0.0013(10) 0.0028(11) -0.0050(11)
S1B 0.0211(3) 0.0214(3) 0.0196(3) -0.0081(2) 0.0061(3) -0.0087(2)
S2B 0.0208(3) 0.0305(3) 0.0218(3) -0.0125(3) 0.0100(3) -0.0099(3)
N1B 0.0152(10) 0.0216(10) 0.0163(10) -0.0047(8) 0.0034(8) -0.0017(8)
N2B 0.0176(11) 0.0252(11) 0.0170(10) -0.0100(9) 0.0050(9) -0.0074(9)
N3B 0.0204(12) 0.0247(11) 0.0203(11) -0.0109(9) 0.0112(9) -0.0084(9)
C1B 0.0125(12) 0.0153(11) 0.0186(12) -0.0003(9) -0.0018(10) -0.0036(9)
C2B 0.0152(12) 0.0193(11) 0.0145(11) -0.0038(9) 0.0002(9) -0.0039(9)
C3B 0.0130(12) 0.0168(11) 0.0157(11) 0.0002(9) -0.0010(9) -0.0008(9)
C4B 0.0204(13) 0.0255(13) 0.0145(12) -0.0033(10) 0.0027(10) -0.0027(10)
C5B 0.0191(13) 0.0280(13) 0.0196(12) 0.0006(10) 0.0041(11) 0.0009(10)
C6B 0.0183(13) 0.0212(12) 0.0315(14) -0.0020(10) 0.0062(11) 0.0048(11)
C7B 0.0214(13) 0.0211(12) 0.0289(14) -0.0070(10) 0.0051(11) -0.0059(10)
C8B 0.0143(12) 0.0177(11) 0.0183(12) 0.0004(9) 0.0035(10) -0.0007(9)
C9B 0.0126(12) 0.0195(11) 0.0136(11) -0.0013(9) -0.0020(9) -0.0033(9)
C10B 0.0199(13) 0.0264(13) 0.0195(12) -0.0118(10) 0.0066(10) -0.0083(10)
C11B 0.0130(12) 0.0200(12) 0.0149(11) -0.0018(9) 0.0011(9) -0.0037(9)
C12B 0.0458(18) 0.0446(17) 0.0388(16) -0.0330(14) 0.0295(14) -0.0292(14)
C131 0.038(3) 0.025(3) 0.028(3) -0.011(2) 0.005(2) -0.015(2)
C132 0.027(3) 0.029(3) 0.021(3) -0.001(2) 0.006(2) -0.004(2)

loop_
_atom_type_symbol
_atom_type_description
_atom_type_scat_dispersion_real
_atom_type_scat_dispersion_imag
_atom_type_scat_source
C C 0.0033 0.0016 'International Tables Vol C Tables 4.2.6.8 and 6.1.1.4'
H H 0.0000 0.0000 'International Tables Vol C Tables 4.2.6.8 and 6.1.1.4'
N N 0.0061 0.0033 'International Tables Vol C Tables 4.2.6.8 and 6.1.1.4'
S S 0.1246 0.1234 'International Tables Vol C Tables 4.2.6.8 and 6.1.1.4'

loop_
_geom_angle_atom_site_label_1
_geom_angle_atom_site_label_2
_geom_angle_atom_site_label_3
_geom_angle_site_symmetry_1
_geom_angle_site_symmetry_3
_geom_angle
_geom_angle_publ_flag
C8A S1A C1A . . 91.23(11) ?
C9A N1A N2A . . 118.26(18) ?
C11A N2A N1A . . 118.93(18) ?
C11A N2A H2NA . . 120.8(18) ?
N1A N2A H2NA . . 119.2(18) ?
C11A N3A C12A . . 123.92(19) ?
C11A N3A H3NA . . 117.9(17) ?
C12A N3A H3NA . . 117.6(17) ?
C2A C1A C9A . . 128.8(2) ?
C2A C1A S1A . . 112.27(17) ?
C9A C1A S1A . . 118.84(16) ?
C1A C2A C3A . . 113.2(2) ?
C1A C2A H2A . . 123.4 ?
C3A C2A H2A . . 123.4 ?
C4A C3A C8A . . 118.6(2) ?
C4A C3A C2A . . 129.4(2) ?
C8A C3A C2A . . 111.9(2) ?
C5A C4A C3A . . 119.9(2) ?
C5A C4A H4A . . 120.1 ?
C3A C4A H4A . . 120.1 ?
C4A C5A C6A . . 120.9(2) ?
C4A C5A H5A . . 119.5 ?
C6A C5A H5A . . 119.5 ?
C7A C6A C5A . . 120.2(2) ?
C7A C6A H6A . . 119.9 ?
C5A C6A H6A . . 119.9 ?
C6A C7A C8A . . 119.2(2) ?
C6A C7A H7A . . 120.4 ?
C8A C7A H7A . . 120.4 ?
C7A C8A C3A . . 121.2(2) ?
C7A C8A S1A . . 127.48(18) ?
C3A C8A S1A . . 111.36(17) ?
N1A C9A C1A . . 115.43(19) ?
N1A C9A C10A . . 125.1(2) ?
C1A C9A C10A . . 119.50(19) ?
C9A C10A H10A . . 109.5 ?
C9A C10A H10B . . 109.5 ?
H10A C10A H10B . . 109.5 ?
C9A C10A H10C . . 109.5 ?
H10A C10A H10C . . 109.5 ?
H10B C10A H10C . . 109.5 ?
N3A C11A N2A . . 116.3(2) ?
N3A C11A S2A . . 123.46(17) ?
N2A C11A S2A . . 120.25(17) ?
N3A C12A C13A . . 111.06(19) ?
N3A C12A H12A . . 109.4 ?
C13A C12A H12A . . 109.4 ?
N3A C12A H12B . . 109.4 ?
C13A C12A H12B . . 109.4 ?
H12A C12A H12B . . 108.0 ?
C12A C13A H13A . . 109.5 ?
C12A C13A H13B . . 109.5 ?
H13A C13A H13B . . 109.5 ?
C12A C13A H13C . . 109.5 ?
H13A C13A H13C . . 109.5 ?
H13B C13A H13C . . 109.5 ?
C8B S1B C1B . . 91.60(11) ?
C9B N1B N2B . . 117.9(2) ?
C11B N2B N1B . . 119.3(2) ?
C11B N2B H2NB . . 118.7(18) ?
N1B N2B H2NB . . 121.0(18) ?
C11B N3B C12B . . 124.4(2) ?
C11B N3B H3NB . . 117.9(17) ?
C12B N3B H3NB . . 116.7(17) ?
C2B C1B C9B . . 128.1(2) ?
C2B C1B S1B . . 111.75(18) ?
C9B C1B S1B . . 120.17(17) ?
C1B C2B C3B . . 113.6(2) ?
C1B C2B H2B . . 123.2 ?
C3B C2B H2B . . 123.2 ?
C4B C3B C8B . . 118.8(2) ?
C4B C3B C2B . . 129.2(2) ?
C8B C3B C2B . . 111.9(2) ?
C5B C4B C3B . . 119.5(2) ?
C5B C4B H4B . . 120.3 ?
C3B C4B H4B . . 120.3 ?
C4B C5B C6B . . 120.9(2) ?
C4B C5B H5B . . 119.6 ?
C6B C5B H5B . . 119.6 ?
C7B C6B C5B . . 120.5(2) ?
C7B C6B H6B . . 119.8 ?
C5B C6B H6B . . 119.8 ?
C6B C7B C8B . . 118.9(2) ?
C6B C7B H7B . . 120.6 ?
C8B C7B H7B . . 120.6 ?
C7B C8B C3B . . 121.5(2) ?
C7B C8B S1B . . 127.42(19) ?
C3B C8B S1B . . 111.11(17) ?
N1B C9B C1B . . 115.7(2) ?
N1B C9B C10B . . 124.4(2) ?
C1B C9B C10B . . 119.94(19) ?
C9B C10B H10D . . 109.5 ?
C9B C10B H10E . . 109.5 ?
H10D C10B H10E . . 109.5 ?
C9B C10B H10F . . 109.5 ?
H10D C10B H10F . . 109.5 ?
H10E C10B H10F . . 109.5 ?
N3B C11B N2B . . 116.2(2) ?
N3B C11B S2B . . 124.21(18) ?
N2B C11B S2B . . 119.61(18) ?
C132 C12B N3B . . 122.0(3) ?
C132 C12B C131 . . 68.4(3) ?
N3B C12B C131 . . 106.5(3) ?
N3B C12B H12C . . 110.4 ?
C131 C12B H12C . . 110.4 ?
C132 C12B H12D . . 125.7 ?
N3B C12B H12D . . 110.4 ?
C131 C12B H12D . . 110.4 ?
H12C C12B H12D . . 108.6 ?
C132 C12B H12E . . 106.6 ?
N3B C12B H12E . . 106.2 ?
C131 C12B H12E . . 143.4 ?
H12C C12B H12E . . 72.4 ?
C132 C12B H12F . . 107.0 ?
N3B C12B H12F . . 107.2 ?
C131 C12B H12F . . 47.0 ?
H12C C12B H12F . . 140.9 ?
H12D C12B H12F . . 66.4 ?
H12E C12B H12F . . 106.9 ?
C12B C131 H13D . . 109.5 ?
H12F C131 H13D . . 76.5 ?
C12B C131 H13E . . 109.5 ?
H12F C131 H13E . . 141.6 ?
C12B C131 H13F . . 109.5 ?
H12F C131 H13F . . 103.3 ?
C12B C132 H13G . . 109.5 ?
C12B C132 H13H . . 109.5 ?
H13G C132 H13H . . 109.5 ?
C12B C132 H13I . . 109.5 ?
H13G C132 H13I . . 109.5 ?
H13H C132 H13I . . 109.5 ?

loop_
_geom_bond_atom_site_label_1
_geom_bond_atom_site_label_2
_geom_bond_site_symmetry_2
_geom_bond_distance
_geom_bond_publ_flag
S1A C8A . 1.741(2) ?
S1A C1A . 1.754(2) ?
S2A C11A . 1.683(2) ?
N1A C9A . 1.291(3) ?
N1A N2A . 1.375(3) ?
N2A C11A . 1.360(3) ?
N2A H2NA . 0.852(10) ?
N3A C11A . 1.337(3) ?
N3A C12A . 1.467(3) ?
N3A H3NA . 0.839(10) ?
C1A C2A . 1.363(3) ?
C1A C9A . 1.459(3) ?
C2A C3A . 1.434(3) ?
C2A H2A . 0.95 ?
C3A C4A . 1.402(3) ?
C3A C8A . 1.411(3) ?
C4A C5A . 1.380(3) ?
C4A H4A . 0.95 ?
C5A C6A . 1.399(3) ?
C5A H5A . 0.95 ?
C6A C7A . 1.381(3) ?
C6A H6A . 0.95 ?
C7A C8A . 1.393(3) ?
C7A H7A . 0.95 ?
C9A C10A . 1.502(3) ?
C10A H10A . 0.98 ?
C10A H10B . 0.98 ?
C10A H10C . 0.98 ?
C12A C13A . 1.511(3) ?
C12A H12A . 0.99 ?
C12A H12B . 0.99 ?
C13A H13A . 0.98 ?
C13A H13B . 0.98 ?
C13A H13C . 0.98 ?
S1B C8B . 1.745(2) ?
S1B C1B . 1.750(2) ?
S2B C11B . 1.683(2) ?
N1B C9B . 1.298(3) ?
N1B N2B . 1.365(3) ?
N2B C11B . 1.365(3) ?
N2B H2NB . 0.852(10) ?
N3B C11B . 1.334(3) ?
N3B C12B . 1.453(3) ?
N3B H3NB . 0.835(10) ?
C1B C2B . 1.369(3) ?
C1B C9B . 1.449(3) ?
C2B C3B . 1.429(3) ?
C2B H2B . 0.95 ?
C3B C4B . 1.406(3) ?
C3B C8B . 1.411(3) ?
C4B C5B . 1.384(3) ?
C4B H4B . 0.95 ?
C5B C6B . 1.400(4) ?
C5B H5B . 0.95 ?
C6B C7B . 1.386(3) ?
C6B H6B . 0.95 ?
C7B C8B . 1.387(3) ?
C7B H7B . 0.95 ?
C9B C10B . 1.493(3) ?
C10B H10D . 0.98 ?
C10B H10E . 0.98 ?
C10B H10F . 0.98 ?
C12B C132 . 1.432(4) ?
C12B C131 . 1.535(4) ?
C12B H12C . 0.99 ?
C12B H12D . 0.99 ?
C12B H12E . 0.96 ?
C12B H12F . 0.96 ?
C131 H12F . 1.13 ?
C131 H13D . 0.98 ?
C131 H13E . 0.98 ?
C131 H13F . 0.98 ?
C132 H13G . 0.98 ?
C132 H13H . 0.98 ?
C132 H13I . 0.98 ?

loop_
_geom_hbond_atom_site_label_D
_geom_hbond_atom_site_label_H
_geom_hbond_atom_site_label_A
_geom_hbond_site_symmetry_A
_geom_hbond_distance_DH
_geom_hbond_distance_HA
_geom_hbond_distance_DA
_geom_hbond_angle_DHA
N3A H3NA N1A . 0.840(10) 2.27(2) 2.623(3) 106(2)
N3B H3NB N1B . 0.830(10) 2.26(2) 2.627(3) 107(2)
C10A H10A S2A 2_557 0.98 2.84 3.374(2) 115
N2A H2NA S2A 2_557 0.850(10) 2.810(10) 3.638(2) 164(2)
C10B H10D S2B 2_876 0.98 2.82 3.373(2) 117
C10A H10B Cg1 1_655 0.98 2.71 3.577(2) 147
C10B H10E Cg2 1_455 0.98 2.72 3.600(2) 150

loop_
_geom_torsion_atom_site_label_1
_geom_torsion_atom_site_label_2
_geom_torsion_atom_site_label_3
_geom_torsion_atom_site_label_4
_geom_torsion_site_symmetry_1
_geom_torsion_site_symmetry_2
_geom_torsion_site_symmetry_3
_geom_torsion_site_symmetry_4
_geom_torsion
_geom_torsion_publ_flag
C9A N1A N2A C11A . . . . 174.7(2) ?
C8A S1A C1A C2A . . . . -0.36(18) ?
C8A S1A C1A C9A . . . . 177.19(18) ?
C9A C1A C2A C3A . . . . -176.5(2) ?
S1A C1A C2A C3A . . . . 0.8(3) ?
C1A C2A C3A C4A . . . . 177.4(2) ?
C1A C2A C3A C8A . . . . -0.9(3) ?
C8A C3A C4A C5A . . . . 0.1(4) ?
C2A C3A C4A C5A . . . . -178.1(2) ?
C3A C4A C5A C6A . . . . -1.0(4) ?
C4A C5A C6A C7A . . . . 0.5(4) ?
C5A C6A C7A C8A . . . . 0.9(4) ?
C6A C7A C8A C3A . . . . -1.8(4) ?
C6A C7A C8A S1A . . . . 177.30(18) ?
C4A C3A C8A C7A . . . . 1.3(3) ?
C2A C3A C8A C7A . . . . 179.8(2) ?
C4A C3A C8A S1A . . . . -177.92(18) ?
C2A C3A C8A S1A . . . . 0.6(3) ?
C1A S1A C8A C7A . . . . -179.3(2) ?
C1A S1A C8A C3A . . . . -0.14(18) ?
N2A N1A C9A C1A . . . . -178.12(18) ?
N2A N1A C9A C10A . . . . 1.3(3) ?
C2A C1A C9A N1A . . . . 173.7(2) ?
S1A C1A C9A N1A . . . . -3.4(3) ?
C2A C1A C9A C10A . . . . -5.8(4) ?
S1A C1A C9A C10A . . . . 177.12(16) ?
C12A N3A C11A N2A . . . . -179.3(2) ?
C12A N3A C11A S2A . . . . 0.3(3) ?
N1A N2A C11A N3A . . . . 8.8(3) ?
N1A N2A C11A S2A . . . . -170.77(15) ?
C11A N3A C12A C13A . . . . 168.7(2) ?
C9B N1B N2B C11B . . . . 177.9(2) ?
C8B S1B C1B C2B . . . . 0.07(17) ?
C8B S1B C1B C9B . . . . 178.56(17) ?
C9B C1B C2B C3B . . . . -178.3(2) ?
S1B C1B C2B C3B . . . . 0.1(2) ?
C1B C2B C3B C4B . . . . -179.9(2) ?
C1B C2B C3B C8B . . . . -0.2(3) ?
C8B C3B C4B C5B . . . . -0.7(3) ?
C2B C3B C4B C5B . . . . 179.0(2) ?
C3B C4B C5B C6B . . . . 0.9(3) ?
C4B C5B C6B C7B . . . . -0.6(3) ?
C5B C6B C7B C8B . . . . 0.3(3) ?
C6B C7B C8B C3B . . . . -0.2(3) ?
C6B C7B C8B S1B . . . . -179.72(17) ?
C4B C3B C8B C7B . . . . 0.4(3) ?
C2B C3B C8B C7B . . . . -179.4(2) ?
C4B C3B C8B S1B . . . . -179.99(16) ?
C2B C3B C8B S1B . . . . 0.2(2) ?
C1B S1B C8B C7B . . . . 179.4(2) ?
C1B S1B C8B C3B . . . . -0.18(17) ?
N2B N1B C9B C1B . . . . -178.00(18) ?
N2B N1B C9B C10B . . . . 1.4(3) ?
C2B C1B C9B N1B . . . . 172.1(2) ?
S1B C1B C9B N1B . . . . -6.1(3) ?
C2B C1B C9B C10B . . . . -7.3(3) ?
S1B C1B C9B C10B . . . . 174.51(16) ?
C12B N3B C11B N2B . . . . 174.0(2) ?
C12B N3B C11B S2B . . . . -5.2(3) ?
N1B N2B C11B N3B . . . . 7.4(3) ?
N1B N2B C11B S2B . . . . -173.36(15) ?
C11B N3B C12B C132 . . . . 84.2(4) ?
C11B N3B C12B C131 . . . . 158.7(3) ?
